data_4310733
loop_
_publ_author_name
'Tilmann J. Geldbach'
'Frank Breher'
'Volker Gramlich'
'P. G. Anil Kumar'
'Paul S. Pregosin'

_publ_section_title
;
 X-ray Diffraction and NMR Studies on a Series of Binap-Based Ru(II)
 Hydroxyphosphine \p-Arene Complexes
;
_journal_name_full 'Inorganic Chemistry'
_journal_page_first 1920
_journal_page_last 1928
_journal_paper_doi 10.1021/ic0352147
_journal_volume 43
_journal_year 2004
_chemical_formula_sum 'C57 H49 Cl2 F6 O8 P3 Ru S2'
_chemical_formula_weight 1304.96
_chemical_name_systematic
; 
 ? 
;
_space_group_IT_number 14
_symmetry_cell_setting monoclinic
_symmetry_space_group_name_Hall '-P 2ybc'
_symmetry_space_group_name_H-M 'P 1 21/c 1'
_atom_sites_solution_hydrogens geom
_atom_sites_solution_primary direct
_atom_sites_solution_secondary difmap
_audit_creation_method SHELXL
_cell_angle_alpha 90.00
_cell_angle_beta 104.33(9)
_cell_angle_gamma 90.00
_cell_formula_units_Z 4
_cell_length_a 11.548(11)
_cell_length_b 23.800(21)
_cell_length_c 21.784(29)
_cell_measurement_reflns_used 12
_cell_measurement_temperature 293(2)
_cell_measurement_theta_max 11
_cell_measurement_theta_min 10
_cell_volume 5801(11)
_computing_cell_refinement 'SIEMENS SHELXTL Plus'
_computing_data_collection 'SIEMENS SHELXTL Plus'
_computing_data_reduction 'SIEMENS SHELXTL Plus'
_computing_molecular_graphics SHELXLTL-Plus
_computing_publication_material SHELXL-93
_computing_structure_refinement 'SHELXL-93 (Sheldrick, 1993)'
_computing_structure_solution 'SHELXS-86 (Sheldrick, 1990)'
_diffrn_ambient_temperature 293(2)
_diffrn_measurement_device 'SYNTEX P21 4-circle diffractometer'
_diffrn_measurement_method ' \w scans'
_diffrn_radiation_monochromator graphite
_diffrn_radiation_source 'fine-focus sealed tube'
_diffrn_radiation_type MoK\a
_diffrn_radiation_wavelength 0.71073
_diffrn_reflns_av_R_equivalents 0.0327
_diffrn_reflns_av_sigmaI/netI 0.1514
_diffrn_reflns_limit_h_max 11
_diffrn_reflns_limit_h_min 0
_diffrn_reflns_limit_k_max 22
_diffrn_reflns_limit_k_min 0
_diffrn_reflns_limit_l_max 20
_diffrn_reflns_limit_l_min -20
_diffrn_reflns_number 5599
_diffrn_reflns_theta_max 19.80
_diffrn_reflns_theta_min 1.71
_diffrn_standards_decay_% 0
_diffrn_standards_interval_count 120
_diffrn_standards_number 1
_exptl_absorpt_coefficient_mu 0.589
_exptl_absorpt_correction_type none
_exptl_crystal_colour yellow
_exptl_crystal_density_diffrn 1.494
_exptl_crystal_description prism
_exptl_crystal_F_000 2656
_exptl_crystal_size_max 0.1
_exptl_crystal_size_mid 0.1
_exptl_crystal_size_min 0.1
_refine_diff_density_max 0.990
_refine_diff_density_min -0.631
_refine_diff_density_rms 0.095
_refine_ls_extinction_method none
_refine_ls_goodness_of_fit_all 0.859
_refine_ls_goodness_of_fit_obs 1.182
_refine_ls_matrix_type full
_refine_ls_number_parameters 694
_refine_ls_number_reflns 5252
_refine_ls_number_restraints 60
_refine_ls_restrained_S_all 0.867
_refine_ls_restrained_S_obs 1.187
_refine_ls_R_factor_all 0.1100
_refine_ls_R_factor_obs 0.0649
_refine_ls_shift/esd_max -0.127
_refine_ls_shift/esd_mean 0.004
_refine_ls_structure_factor_coef Fsqd
_refine_ls_weighting_details 'w=1/[\s^2^(Fo^2^)+(0.0950P)^2^+0.0000P] where P=(Fo^2^+2Fc^2^)/3'
_refine_ls_weighting_scheme calc
_refine_ls_wR_factor_all 0.1740
_refine_ls_wR_factor_obs 0.1609
_reflns_number_observed 2717
_reflns_number_total 5252
_reflns_observed_criterion >2sigma(I)
_cod_data_source_file ic0352147si20031216_102754.cif
_cod_data_source_block tjg231
_cod_depositor_comments
;
The following automatic conversions were performed:
'_symmetry_cell_setting' value 'Monoclinic' changed to 'monoclinic'
according to '/home/saulius/struct/CIF-dictionaries/cif_core.dic'
dictionary named 'cif_core.dic' version 2.4.1 from 2010-06-29.

Automatic conversion script
Id: cif_fix_enum 1527 2010-12-29 10:47:43Z saulius 

The following automatic conversions were performed:

'_refine_ls_weighting_scheme' value 'calc
w=1/[\s^2^(Fo^2^)+(0.0950P)^2^+0.0000P] where P=(Fo^2^+2Fc^2^)/3' was
changed to 'calc'. New tag '_refine_ls_weighting_details' was
created. The value of the new tag was set to
'w=1/[\s^2^(Fo^2^)+(0.0950P)^2^+0.0000P] where P=(Fo^2^+2Fc^2^)/3'.

Automatic conversion script
Id: cif_fix_values 3143 2015-03-26 13:38:13Z robertas 
;
_cod_original_cell_volume 5800.6(105)
_cod_database_code 4310733

loop_
_symmetry_equiv_pos_as_xyz
'x, y, z'
'-x, y+1/2, -z+1/2'
'-x, -y, -z'
'x, -y-1/2, z-1/2'

loop_
_atom_site_aniso_label
_atom_site_aniso_U_11
_atom_site_aniso_U_22
_atom_site_aniso_U_33
_atom_site_aniso_U_23
_atom_site_aniso_U_13
_atom_site_aniso_U_12
Ru1 0.0506(7) 0.0458(6) 0.0375(6) 0.0006(6) 0.0112(5) 0.0032(6)
P1 0.062(3) 0.047(2) 0.039(2) -0.001(2) 0.014(2) 0.007(2)
P2 0.053(2) 0.048(2) 0.048(2) 0.000(2) 0.014(2) 0.002(2)
P3 0.061(3) 0.055(2) 0.041(2) -0.007(2) 0.016(2) -0.001(2)
O1 0.046(5) 0.053(5) 0.057(5) -0.009(4) 0.009(4) 0.006(4)
C1' 0.041(8) 0.046(10) 0.055(10) -0.008(8) 0.014(7) 0.006(7)
C2' 0.077(11) 0.058(11) 0.039(10) 0.002(8) 0.021(8) 0.000(8)
C3' 0.130(15) 0.057(11) 0.056(11) -0.011(10) 0.020(10) 0.016(10)
C4' 0.160(17) 0.083(13) 0.036(9) 0.001(10) 0.031(10) 0.020(12)
C5' 0.106(12) 0.063(10) 0.042(9) 0.005(8) 0.019(8) 0.019(9)
C6' 0.063(9) 0.048(9) 0.041(9) -0.005(8) 0.015(7) 0.002(8)
C7' 0.087(11) 0.050(10) 0.071(10) -0.018(10) 0.030(9) 0.001(9)
C8' 0.181(19) 0.046(11) 0.084(13) 0.006(10) 0.046(13) 0.022(11)
C9' 0.227(24) 0.087(16) 0.100(17) -0.030(13) 0.082(16) 0.002(16)
C10' 0.186(20) 0.083(14) 0.058(11) -0.015(11) 0.020(12) -0.004(14)
C1 0.059(11) 0.043(8) 0.034(9) 0.011(7) 0.012(8) 0.007(7)
C2 0.054(11) 0.055(9) 0.053(11) 0.010(7) 0.028(10) 0.016(8)
C3 0.050(11) 0.060(9) 0.042(10) -0.001(7) 0.014(9) -0.004(8)
C4 0.065(11) 0.052(9) 0.040(8) -0.004(7) 0.009(9) 0.019(8)
C5 0.035(9) 0.066(10) 0.036(9) 0.002(7) 0.009(7) 0.017(7)
C6 0.061(10) 0.036(8) 0.051(9) 0.004(6) 0.018(8) 0.008(7)
C7 0.059(11) 0.068(10) 0.051(9) -0.002(7) 0.003(10) -0.008(9)
C8 0.092(16) 0.070(11) 0.069(12) -0.002(9) 0.032(11) 0.015(10)
C9 0.046(11) 0.065(10) 0.107(15) 0.006(10) 0.013(12) 0.013(8)
C10 0.079(13) 0.068(10) 0.044(9) -0.004(7) 0.002(11) 0.007(9)
C11 0.058(11) 0.051(9) 0.043(8) 0.007(7) 0.013(8) -0.006(8)
C12 0.062(11) 0.060(10) 0.054(10) 0.000(7) 0.018(10) 0.007(9)
C13 0.067(13) 0.082(12) 0.080(12) -0.009(10) 0.027(10) -0.010(10)
C14 0.069(14) 0.130(16) 0.100(14) 0.022(12) 0.041(12) -0.023(11)
C15 0.123(18) 0.114(16) 0.086(13) 0.040(11) 0.025(13) -0.004(14)
C16 0.063(12) 0.119(14) 0.069(11) 0.035(10) 0.007(9) -0.025(11)
C17 0.052(9) 0.047(9) 0.038(8) -0.002(7) 0.006(8) 0.012(7)
C18 0.097(13) 0.069(11) 0.073(11) 0.006(10) 0.007(9) 0.040(10)
C19 0.157(19) 0.105(16) 0.091(14) -0.018(12) 0.003(13) 0.077(15)
C20 0.129(17) 0.108(16) 0.087(14) 0.023(13) 0.008(13) 0.050(14)
C21 0.120(16) 0.097(14) 0.062(11) 0.011(11) 0.006(10) 0.018(13)
C22 0.068(11) 0.067(11) 0.073(11) 0.018(9) 0.011(9) 0.017(10)
C23 0.056(10) 0.041(9) 0.052(8) -0.005(7) 0.010(7) -0.006(8)
C24 0.076(12) 0.070(11) 0.064(10) 0.006(9) -0.003(10) 0.001(9)
C25 0.083(13) 0.077(12) 0.080(13) -0.018(9) -0.009(11) 0.012(11)
C26 0.083(14) 0.115(14) 0.083(12) -0.013(12) -0.023(10) 0.028(12)
C27 0.043(11) 0.136(16) 0.098(14) 0.003(13) 0.008(11) 0.028(10)
C28 0.068(11) 0.071(10) 0.066(10) 0.001(8) 0.004(9) 0.019(10)
C29 0.051(9) 0.043(9) 0.056(9) 0.005(7) 0.010(7) 0.003(7)
C30 0.049(9) 0.083(11) 0.054(10) 0.013(9) 0.004(8) -0.004(8)
C31 0.089(13) 0.114(15) 0.066(11) 0.042(12) 0.031(10) 0.002(12)
C32 0.091(14) 0.093(15) 0.118(17) 0.041(13) 0.046(13) -0.008(12)
C33 0.073(12) 0.080(13) 0.107(14) 0.015(12) 0.035(11) -0.001(9)
C34 0.059(10) 0.052(10) 0.104(12) -0.010(10) 0.047(9) -0.003(8)
C35 0.087(12) 0.052(10) 0.037(8) -0.016(7) 0.018(8) 0.001(11)
C36 0.096(13) 0.069(13) 0.066(10) -0.014(9) 0.032(9) -0.012(11)
C37 0.183(23) 0.048(13) 0.095(13) -0.006(11) 0.058(13) -0.023(13)
C38 0.202(25) 0.028(11) 0.108(15) -0.010(9) 0.052(16) -0.014(15)
C39 0.134(17) 0.043(12) 0.074(11) -0.011(9) 0.020(11) 0.010(12)
C40 0.095(13) 0.062(12) 0.058(9) -0.016(9) 0.017(8) -0.001(11)
C41 0.054(9) 0.071(9) 0.029(7) -0.008(7) 0.010(6) -0.011(7)
C42 0.081(11) 0.090(12) 0.045(8) 0.017(8) 0.024(8) 0.002(9)
C43 0.074(11) 0.068(9) 0.051(8) -0.016(7) 0.006(8) -0.002(8)
C44 0.093(12) 0.094(12) 0.077(10) -0.035(9) 0.010(9) -0.016(10)
S1 0.081(4) 0.127(4) 0.088(4) -0.025(3) 0.033(3) 0.013(3)
O2 0.072(8) 0.176(11) 0.076(7) -0.034(7) -0.002(6) 0.016(8)
O3 0.074(8) 0.159(10) 0.079(7) -0.053(7) 0.000(6) 0.041(7)
F3 0.248(21) 0.147(12) 0.293(21) 0.050(12) 0.100(16) 0.030(12)
O4 0.113(11) 0.245(17) 0.152(11) -0.004(11) 0.070(10) -0.026(11)
F1 0.243(16) 0.220(15) 0.179(12) -0.096(11) 0.031(11) 0.061(12)
C1T 0.173(28) 0.238(37) 0.088(17) -0.037(21) 0.037(17) 0.070(26)
F2 0.193(15) 0.210(14) 0.190(13) -0.044(11) -0.019(11) 0.120(12)
S2 0.172(6) 0.091(4) 0.075(3) 0.013(3) 0.016(3) 0.034(4)
C2T 0.141(24) 0.361(44) 0.140(20) -0.066(24) 0.079(19) -0.058(26)
O7 0.255(23) 0.363(28) 0.318(24) 0.221(22) 0.151(20) 0.101(20)
O5 0.273(17) 0.085(9) 0.093(8) 0.007(7) -0.026(10) 0.040(10)
O6 0.154(12) 0.105(9) 0.166(12) -0.055(9) -0.012(10) 0.019(9)
F5 0.582(52) 0.310(31) 1.180(90) 0.076(42) -0.685(62) -0.118(33)
F6 0.350(39) 0.431(44) 1.633(123) 0.442(62) -0.488(59) -0.112(33)
F4 0.192(22) 0.686(54) 0.531(42) 0.164(41) -0.012(23) 0.178(29)
C 0.390(58) 0.585(94) 0.138(27) -0.113(41) 0.146(33) -0.203(61)
Cl1 1.156(83) 0.749(52) 0.483(35) -0.023(32) 0.045(39) 0.496(54)
Cl2 0.285(18) 0.885(50) 0.786(40) -0.201(40) 0.162(24) 0.099(24)
O4W 0.491(55) 0.266(31) 0.694(66) 0.090(37) 0.018(47) -0.069(33)

loop_
_atom_site_label
_atom_site_type_symbol
_atom_site_fract_x
_atom_site_fract_y
_atom_site_fract_z
_atom_site_U_iso_or_equiv
_atom_site_thermal_displace_type
_atom_site_occupancy
_atom_site_calc_flag
_atom_site_refinement_flags
_atom_site_disorder_group
Ru1 Ru 1.00968(9) 0.65980(4) 0.95325(4) 0.0446(4) Uani 1 d . .
P1 P 0.9915(3) 0.71093(13) 0.85917(14) 0.0490(10) Uani 1 d . .
P2 P 0.8119(3) 0.67334(13) 0.94683(14) 0.0493(10) Uani 1 d . .
P3 P 1.0635(3) 0.73336(14) 1.03266(14) 0.0517(10) Uani 1 d . .
O1 O 0.7921(7) 0.7330(3) 0.9739(3) 0.053(2) Uani 1 d . .
H7A H 0.7205(7) 0.7382(3) 0.9701(3) 0.079 Uiso 1 calc R .
C1' C 1.0048(10) 0.6018(6) 0.8226(6) 0.047(3) Uani 1 d . .
C2' C 0.9995(12) 0.5563(6) 0.7788(6) 0.057(4) Uani 1 d . .
C3' C 0.9710(14) 0.5679(6) 0.7149(7) 0.081(5) Uani 1 d . .
C4' C 0.9525(15) 0.6233(7) 0.6935(6) 0.092(5) Uani 1 d . .
H4' H 0.9353(15) 0.6307(7) 0.6503(6) 0.110 Uiso 1 calc R .
C5' C 0.9593(12) 0.6658(6) 0.7344(6) 0.070(4) Uani 1 d . .
H5' H 0.9473(12) 0.7025(6) 0.7195(6) 0.084 Uiso 1 calc R .
C6' C 0.9848(11) 0.6548(6) 0.8002(5) 0.051(3) Uani 1 d . .
C7' C 1.0271(12) 0.5013(6) 0.8004(6) 0.067(4) Uani 1 d . .
H7' H 1.0485(12) 0.4942(6) 0.8437(6) 0.081 Uiso 1 calc R .
C8' C 1.0230(16) 0.4580(6) 0.7588(9) 0.101(6) Uani 1 d . .
H8' H 1.0407(16) 0.4215(6) 0.7736(9) 0.122 Uiso 1 calc R .
C9' C 0.9926(20) 0.4688(9) 0.6953(10) 0.131(8) Uani 1 d . .
H9' H 0.9914(20) 0.4395(9) 0.6669(10) 0.157 Uiso 1 calc R .
C10' C 0.9645(17) 0.5209(8) 0.6732(7) 0.111(6) Uani 1 d . .
H10' H 0.9403(17) 0.5267(8) 0.6296(7) 0.133 Uiso 1 calc R .
C1 C 1.0422(13) 0.5936(5) 0.8902(6) 0.045(3) Uani 1 d . .
C2 C 1.1706(13) 0.6030(5) 0.9217(7) 0.052(4) Uani 1 d . .
C3 C 1.2051(13) 0.6071(5) 0.9869(7) 0.050(3) Uani 1 d . .
C4 C 1.1211(14) 0.5955(5) 1.0213(6) 0.053(4) Uani 1 d . .
H4 H 1.1417(14) 0.6036(5) 1.0668(6) 0.064 Uiso 1 calc R .
C5 C 1.0103(12) 0.5727(5) 0.9941(6) 0.045(3) Uani 1 d . .
H5 H 0.9550(12) 0.5621(5) 1.0197(6) 0.054 Uiso 1 calc R .
C6 C 0.9754(12) 0.5711(4) 0.9270(6) 0.048(3) Uani 1 d . .
H6 H 0.8932(12) 0.5599(4) 0.9066(6) 0.058 Uiso 1 calc R .
C7 C 1.2524(15) 0.6096(5) 0.8854(6) 0.061(4) Uani 1 d . .
H7 H 1.2281(15) 0.6068(5) 0.8415(6) 0.074 Uiso 1 calc R .
C8 C 1.3676(17) 0.6203(6) 0.9143(9) 0.075(5) Uani 1 d . .
H8 H 1.4237(17) 0.6240(6) 0.8904(9) 0.090 Uiso 1 calc R .
C9 C 1.4015(13) 0.6256(6) 0.9781(10) 0.074(4) Uani 1 d . .
H9 H 1.4814(13) 0.6333(6) 0.9969(10) 0.088 Uiso 1 calc R .
C10 C 1.3247(16) 0.6203(5) 1.0165(6) 0.066(4) Uani 1 d . .
H10 H 1.3502(16) 0.6252(5) 1.0601(6) 0.079 Uiso 1 calc R .
C11 C 1.1219(12) 0.7519(5) 0.8554(6) 0.051(3) Uani 1 d . .
C12 C 1.2293(15) 0.7445(5) 0.8981(6) 0.058(4) Uani 1 d . .
H12 H 1.2342(15) 0.7180(5) 0.9301(6) 0.070 Uiso 1 calc R .
C13 C 1.3310(14) 0.7742(7) 0.8961(7) 0.075(4) Uani 1 d . .
H13 H 1.4024(14) 0.7684(7) 0.9264(7) 0.090 Uiso 1 calc R .
C14 C 1.3235(16) 0.8119(8) 0.8491(9) 0.096(5) Uani 1 d . .
H14 H 1.3912(16) 0.8319(8) 0.8461(9) 0.115 Uiso 1 calc R .
C15 C 1.2167(21) 0.8211(7) 0.8054(8) 0.108(6) Uani 1 d . .
H15 H 1.2116(21) 0.8477(7) 0.7736(8) 0.130 Uiso 1 calc R .
C16 C 1.1165(14) 0.7902(7) 0.8091(7) 0.085(5) Uani 1 d . .
H16 H 1.0447(14) 0.7960(7) 0.7791(7) 0.102 Uiso 1 calc R .
C17 C 0.8733(11) 0.7594(5) 0.8259(6) 0.046(3) Uani 1 d . .
C18 C 0.8742(14) 0.8091(7) 0.8577(7) 0.082(5) Uani 1 d . .
H18 H 0.9308(14) 0.8152(7) 0.8957(7) 0.099 Uiso 1 calc R .
C19 C 0.7919(19) 0.8498(7) 0.8336(9) 0.123(7) Uani 1 d . .
H19 H 0.7939(19) 0.8835(7) 0.8553(9) 0.147 Uiso 1 calc R .
C20 C 0.7071(17) 0.8419(9) 0.7784(9) 0.112(6) Uani 1 d . .
H20 H 0.6519(17) 0.8701(9) 0.7629(9) 0.134 Uiso 1 calc R .
C21 C 0.7030(16) 0.7934(8) 0.7462(7) 0.096(5) Uani 1 d . .
H21 H 0.6449(16) 0.7879(8) 0.7087(7) 0.115 Uiso 1 calc R .
C22 C 0.7877(13) 0.7510(6) 0.7699(7) 0.070(4) Uani 1 d . .
H22 H 0.7859(13) 0.7174(6) 0.7478(7) 0.084 Uiso 1 calc R .
C23 C 0.7035(12) 0.6697(5) 0.8711(6) 0.050(3) Uani 1 d . .
C24 C 0.7088(13) 0.6288(6) 0.8260(7) 0.074(4) Uani 1 d . .
H24 H 0.7708(13) 0.6027(6) 0.8345(7) 0.089 Uiso 1 calc R .
C25 C 0.6237(15) 0.6262(6) 0.7689(7) 0.085(5) Uani 1 d . .
H25 H 0.6298(15) 0.5993(6) 0.7389(7) 0.102 Uiso 1 calc R .
C26 C 0.5319(16) 0.6629(8) 0.7570(8) 0.101(5) Uani 1 d . .
H26 H 0.4761(16) 0.6622(8) 0.7181(8) 0.122 Uiso 1 calc R .
C27 C 0.5205(13) 0.7015(8) 0.8026(9) 0.094(5) Uani 1 d . .
H27 H 0.4526(13) 0.7239(8) 0.7956(9) 0.113 Uiso 1 calc R .
C28 C 0.6069(14) 0.7073(6) 0.8576(7) 0.070(4) Uani 1 d . .
H28 H 0.6019(14) 0.7359(6) 0.8859(7) 0.085 Uiso 1 calc R .
C29 C 0.7518(11) 0.6234(5) 0.9933(6) 0.051(3) Uani 1 d . .
C30 C 0.7457(11) 0.6351(6) 1.0550(7) 0.064(4) Uani 1 d . .
H30 H 0.7706(11) 0.6701(6) 1.0721(7) 0.077 Uiso 1 calc R .
C31 C 0.7049(14) 0.5972(9) 1.0911(7) 0.088(5) Uani 1 d . .
H31 H 0.7037(14) 0.6061(9) 1.1325(7) 0.105 Uiso 1 calc R .
C32 C 0.6645(15) 0.5448(8) 1.0658(10) 0.097(6) Uani 1 d . .
H32 H 0.6381(15) 0.5181(8) 1.0904(10) 0.117 Uiso 1 calc R .
C33 C 0.6643(13) 0.5334(7) 1.0064(9) 0.085(5) Uani 1 d . .
H33 H 0.6344(13) 0.4991(7) 0.9891(9) 0.102 Uiso 1 calc R .
C34 C 0.7078(11) 0.5714(6) 0.9690(7) 0.067(4) Uani 1 d . .
H34 H 0.7074(11) 0.5620(6) 0.9275(7) 0.080 Uiso 1 calc R .
C35 C 1.0464(16) 0.8068(5) 1.0125(5) 0.058(4) Uani 1 d . .
C36 C 1.1317(14) 0.8358(8) 0.9910(6) 0.075(4) Uani 1 d . .
H36 H 1.2005(14) 0.8167(8) 0.9882(6) 0.090 Uiso 1 calc R .
C37 C 1.1211(20) 0.8901(9) 0.9738(7) 0.104(6) Uani 1 d . .
H37 H 1.1803(20) 0.9074(9) 0.9583(7) 0.125 Uiso 1 calc R .
C38 C 1.0223(24) 0.9200(7) 0.9791(8) 0.110(7) Uani 1 d . .
H38 H 1.0161(24) 0.9582(7) 0.9695(8) 0.132 Uiso 1 calc R .
C39 C 0.9354(17) 0.8937(8) 0.9983(7) 0.085(5) Uani 1 d . .
H39 H 0.8659(17) 0.9131(8) 0.9990(7) 0.102 Uiso 1 calc R .
C40 C 0.9472(14) 0.8377(7) 1.0171(6) 0.072(4) Uani 1 d . .
H40 H 0.8879(14) 0.8208(7) 1.0329(6) 0.086 Uiso 1 calc R .
C41 C 0.9945(11) 0.7293(5) 1.0998(5) 0.051(4) Uani 1 d . .
H41A H 1.0256(11) 0.7598(5) 1.1287(5) 0.062 Uiso 1 calc R .
H41B H 0.9092(11) 0.7354(5) 1.0841(5) 0.062 Uiso 1 calc R .
C42 C 1.0135(12) 0.6742(5) 1.1370(5) 0.070(4) Uani 1 d . .
H42A H 0.9742(12) 0.6761(5) 1.1710(5) 0.106 Uiso 1 calc R .
H42B H 1.0975(12) 0.6681(5) 1.1541(5) 0.106 Uiso 1 calc R .
H3C H 0.9808(12) 0.6436(5) 1.1093(5) 0.106 Uiso 1 calc R .
C43 C 1.2206(11) 0.7291(5) 1.0755(5) 0.066(4) Uani 1 d . .
H43A H 1.2368(11) 0.6911(5) 1.0916(5) 0.079 Uiso 1 calc R .
H43B H 1.2691(11) 0.7355(5) 1.0456(5) 0.079 Uiso 1 calc R .
C44 C 1.2609(13) 0.7699(6) 1.1306(6) 0.090(5) Uani 1 d . .
H44A H 1.3443(13) 0.7644(6) 1.1499(6) 0.134 Uiso 1 calc R .
H44B H 1.2156(13) 0.7633(6) 1.1614(6) 0.134 Uiso 1 calc R .
H63C H 1.2481(13) 0.8078(6) 1.1153(6) 0.134 Uiso 1 calc R .
S1 S 0.6055(5) 0.7773(2) 1.0671(2) 0.0965(15) Uani 1 d . .
O2 O 0.7266(10) 0.7772(5) 1.1079(4) 0.111(4) Uani 1 d . .
O3 O 0.6000(8) 0.7602(5) 1.0039(4) 0.108(4) Uani 1 d . .
F3 F 0.6441(17) 0.8755(6) 1.0346(10) 0.223(8) Uani 1 d U .
O4 O 0.5186(12) 0.7522(7) 1.0929(6) 0.164(6) Uani 1 d . .
F1 F 0.5706(13) 0.8723(6) 1.1124(7) 0.217(7) Uani 1 d U .
C1T C 0.5714(30) 0.8482(14) 1.0601(11) 0.166(11) Uani 1 d U .
F2 F 0.4640(14) 0.8574(6) 1.0220(7) 0.209(8) Uani 1 d U .
S2 S 0.3062(5) 0.5453(2) 1.1860(2) 0.115(2) Uani 1 d G .
C2T C 0.4570(5) 0.5374(4) 1.1846(5) 0.206(15) Uani 1 d GU .
O7 O 0.2965(10) 0.5270(4) 1.2460(3) 0.298(13) Uani 1 d G .
O5 O 0.2856(8) 0.6037(2) 1.1744(4) 0.163(6) Uani 1 d G .
O6 O 0.2426(7) 0.5104(3) 1.1329(4) 0.151(5) Uani 1 d G .
F5 F 0.5275(6) 0.5682(6) 1.2280(7) 0.849(52) Uani 1 d GU .
F6 F 0.4933(8) 0.4865(5) 1.1943(7) 0.934(57) Uani 1 d GU .
F4 F 0.4743(9) 0.5544(6) 1.1313(6) 0.488(21) Uani 1 d GU .
C C 1.2916(47) 0.9720(27) 1.1270(17) 0.357(37) Uani 1 d . .
Cl1 Cl 1.3443(38) 1.0082(14) 1.0889(12) 0.824(32) Uani 1 d U .
Cl2 Cl 1.2674(15) 0.9362(12) 1.1941(14) 0.647(18) Uani 1 d U .
O4W O 1.3668(35) 0.9857(12) 0.9399(20) 0.507(25) Uani 1 d . .

loop_
_atom_type_symbol
_atom_type_description
_atom_type_scat_dispersion_real
_atom_type_scat_dispersion_imag
_atom_type_scat_source
C C 0.0033 0.0016 'International Tables Vol C Tables 4.2.6.8 and 6.1.1.4'
H H 0.0000 0.0000 'International Tables Vol C Tables 4.2.6.8 and 6.1.1.4'
O O 0.0106 0.0060 'International Tables Vol C Tables 4.2.6.8 and 6.1.1.4'
F F 0.0171 0.0103 'International Tables Vol C Tables 4.2.6.8 and 6.1.1.4'
P P 0.1023 0.0942 'International Tables Vol C Tables 4.2.6.8 and 6.1.1.4'
S S 0.1246 0.1234 'International Tables Vol C Tables 4.2.6.8 and 6.1.1.4'
Ru Ru -1.2594 0.8363 'International Tables Vol C Tables 4.2.6.8 and 6.1.1.4'
Cl Cl 0.1484 0.1585 'International Tables Vol C Tables 4.2.6.8 and 6.1.1.4'

loop_
_geom_angle_atom_site_label_1
_geom_angle_atom_site_label_2
_geom_angle_atom_site_label_3
_geom_angle
_geom_angle_site_symmetry_1
_geom_angle_site_symmetry_3
_geom_angle_publ_flag
C1 Ru1 C6 35.9(4) . . ?
C1 Ru1 C5 66.4(4) . . ?
C6 Ru1 C5 37.1(4) . . ?
C1 Ru1 P2 112.9(4) . . ?
C6 Ru1 P2 90.4(3) . . ?
C5 Ru1 P2 93.4(3) . . ?
C1 Ru1 C4 76.6(4) . . ?
C6 Ru1 C4 64.1(4) . . ?
C5 Ru1 C4 35.3(4) . . ?
P2 Ru1 C4 121.9(4) . . ?
C1 Ru1 P1 79.5(3) . . ?
C6 Ru1 P1 107.4(3) . . ?
C5 Ru1 P1 144.2(3) . . ?
P2 Ru1 P1 90.08(14) . . ?
C4 Ru1 P1 145.6(4) . . ?
C1 Ru1 P3 156.0(4) . . ?
C6 Ru1 P3 151.0(3) . . ?
C5 Ru1 P3 114.0(3) . . ?
P2 Ru1 P3 91.02(14) . . ?
C4 Ru1 P3 91.0(3) . . ?
P1 Ru1 P3 101.52(15) . . ?
C1 Ru1 C3 62.8(5) . . ?
C6 Ru1 C3 71.9(5) . . ?
C5 Ru1 C3 60.9(4) . . ?
P2 Ru1 C3 154.0(3) . . ?
C4 Ru1 C3 33.1(4) . . ?
P1 Ru1 C3 113.0(3) . . ?
P3 Ru1 C3 95.7(3) . . ?
C1 Ru1 C2 35.9(4) . . ?
C6 Ru1 C2 60.8(4) . . ?
C5 Ru1 C2 71.6(4) . . ?
P2 Ru1 C2 148.6(4) . . ?
C4 Ru1 C2 59.0(4) . . ?
P1 Ru1 C2 87.3(3) . . ?
P3 Ru1 C2 120.2(4) . . ?
C3 Ru1 C2 31.7(4) . . ?
C17 P1 C11 101.1(6) . . ?
C17 P1 C6' 106.7(6) . . ?
C11 P1 C6' 104.5(5) . . ?
C17 P1 Ru1 125.4(4) . . ?
C11 P1 Ru1 115.0(5) . . ?
C6' P1 Ru1 102.3(4) . . ?
O1 P2 C29 105.7(5) . . ?
O1 P2 C23 104.6(5) . . ?
C29 P2 C23 101.8(6) . . ?
O1 P2 Ru1 109.9(3) . . ?
C29 P2 Ru1 113.0(4) . . ?
C23 P2 Ru1 120.4(5) . . ?
C35 P3 C43 102.4(7) . . ?
C35 P3 C41 101.7(6) . . ?
C43 P3 C41 99.4(6) . . ?
C35 P3 Ru1 122.1(4) . . ?
C43 P3 Ru1 111.7(4) . . ?
C41 P3 Ru1 116.4(4) . . ?
C6' C1' C2' 119.2(12) . . ?
C6' C1' C1 118.5(11) . . ?
C2' C1' C1 122.0(12) . . ?
C3' C2' C7' 120.4(13) . . ?
C3' C2' C1' 118.7(13) . . ?
C7' C2' C1' 120.8(12) . . ?
C2' C3' C4' 120.4(13) . . ?
C2' C3' C10' 116.5(14) . . ?
C4' C3' C10' 123.1(15) . . ?
C5' C4' C3' 120.9(13) . . ?
C4' C5' C6' 119.9(13) . . ?
C1' C6' C5' 120.8(11) . . ?
C1' C6' P1 116.8(9) . . ?
C5' C6' P1 122.4(11) . . ?
C8' C7' C2' 121.0(13) . . ?
C7' C8' C9' 119.1(15) . . ?
C10' C9' C8' 121.2(16) . . ?
C9' C10' C3' 121.6(15) . . ?
C6 C1 C1' 126.0(13) . . ?
C6 C1 C2 115.8(11) . . ?
C1' C1 C2 117.6(11) . . ?
C6 C1 Ru1 72.6(7) . . ?
C1' C1 Ru1 119.3(8) . . ?
C2 C1 Ru1 84.7(7) . . ?
C3 C2 C7 121.1(13) . . ?
C3 C2 C1 119.1(12) . . ?
C7 C2 C1 119.8(13) . . ?
C3 C2 Ru1 74.2(8) . . ?
C7 C2 Ru1 138.3(9) . . ?
C1 C2 Ru1 59.3(6) . . ?
C2 C3 C4 118.5(13) . . ?
C2 C3 C10 119.2(13) . . ?
C4 C3 C10 122.2(14) . . ?
C2 C3 Ru1 74.2(8) . . ?
C4 C3 Ru1 64.1(7) . . ?
C10 C3 Ru1 136.6(9) . . ?
C5 C4 C3 122.8(12) . . ?
C5 C4 Ru1 70.9(7) . . ?
C3 C4 Ru1 82.7(8) . . ?
C4 C5 C6 116.7(12) . . ?
C4 C5 Ru1 73.8(7) . . ?
C6 C5 Ru1 69.3(7) . . ?
C1 C6 C5 122.8(12) . . ?
C1 C6 Ru1 71.4(7) . . ?
C5 C6 Ru1 73.7(7) . . ?
C8 C7 C2 119.3(13) . . ?
C7 C8 C9 119.9(15) . . ?
C8 C9 C10 123.5(15) . . ?
C9 C10 C3 116.9(12) . . ?
C16 C11 C12 117.6(12) . . ?
C16 C11 P1 120.8(12) . . ?
C12 C11 P1 121.6(11) . . ?
C11 C12 C13 123.3(13) . . ?
C14 C13 C12 118.0(15) . . ?
C13 C14 C15 120.6(16) . . ?
C14 C15 C16 119.6(15) . . ?
C11 C16 C15 121.0(14) . . ?
C18 C17 C22 119.1(12) . . ?
C18 C17 P1 116.1(11) . . ?
C22 C17 P1 124.7(11) . . ?
C19 C18 C17 120.0(14) . . ?
C20 C19 C18 121.4(16) . . ?
C21 C20 C19 120.2(17) . . ?
C20 C21 C22 119.4(16) . . ?
C17 C22 C21 119.9(13) . . ?
C24 C23 C28 117.9(12) . . ?
C24 C23 P2 122.3(11) . . ?
C28 C23 P2 119.7(11) . . ?
C25 C24 C23 121.2(14) . . ?
C26 C25 C24 119.7(14) . . ?
C25 C26 C27 120.2(14) . . ?
C28 C27 C26 121.3(15) . . ?
C27 C28 C23 119.4(13) . . ?
C30 C29 C34 116.3(12) . . ?
C30 C29 P2 121.9(11) . . ?
C34 C29 P2 121.8(11) . . ?
C31 C30 C29 122.5(14) . . ?
C30 C31 C32 119.6(15) . . ?
C33 C32 C31 119.3(16) . . ?
C32 C33 C34 121.8(16) . . ?
C33 C34 C29 120.4(13) . . ?
C36 C35 C40 115.7(13) . . ?
C36 C35 P3 121.6(14) . . ?
C40 C35 P3 122.7(14) . . ?
C37 C36 C35 123.6(16) . . ?
C36 C37 C38 119.7(18) . . ?
C39 C38 C37 119.2(16) . . ?
C38 C39 C40 121.0(17) . . ?
C35 C40 C39 120.6(15) . . ?
C42 C41 P3 115.7(8) . . ?
C44 C43 P3 115.9(9) . . ?
O4 S1 O3 113.6(8) . . ?
O4 S1 O2 115.4(8) . . ?
O3 S1 O2 113.3(6) . . ?
O4 S1 C1T 106.4(13) . . ?
O3 S1 C1T 103.8(9) . . ?
O2 S1 C1T 102.7(13) . . ?
F1 C1T F3 107.9(32) . . ?
F1 C1T F2 105.8(22) . . ?
F3 C1T F2 104.7(25) . . ?
F1 C1T S1 114.2(20) . . ?
F3 C1T S1 111.7(20) . . ?
F2 C1T S1 111.9(24) . . ?
O7 S2 O5 114.6 . . ?
O7 S2 O6 114.8 . . ?
O5 S2 O6 112.7 . . ?
O7 S2 C2T 106.8 . . ?
O5 S2 C2T 102.9 . . ?
O6 S2 C2T 103.4 . . ?
F6 C2T F4 109.1 . . ?
F6 C2T F5 106.9 . . ?
F4 C2T F5 105.4 . . ?
F6 C2T S2 112.4 . . ?
F4 C2T S2 110.9 . . ?
F5 C2T S2 111.8 . . ?
Cl1 C Cl2 160.6(39) . . ?

loop_
_geom_bond_atom_site_label_1
_geom_bond_atom_site_label_2
_geom_bond_distance
_geom_bond_site_symmetry_2
_geom_bond_publ_flag
Ru1 C1 2.183(11) . ?
Ru1 C6 2.198(11) . ?
Ru1 C5 2.256(12) . ?
Ru1 P2 2.276(4) . ?
Ru1 C4 2.292(12) . ?
Ru1 P1 2.348(4) . ?
Ru1 P3 2.431(4) . ?
Ru1 C3 2.527(14) . ?
Ru1 C2 2.527(13) . ?
P1 C17 1.797(12) . ?
P1 C11 1.813(13) . ?
P1 C6' 1.841(12) . ?
P2 O1 1.576(7) . ?
P2 C29 1.808(13) . ?
P2 C23 1.810(12) . ?
P3 C35 1.801(14) . ?
P3 C43 1.826(13) . ?
P3 C41 1.833(11) . ?
C1' C6' 1.353(15) . ?
C1' C2' 1.44(2) . ?
C1' C1 1.44(2) . ?
C2' C3' 1.38(2) . ?
C2' C7' 1.40(2) . ?
C3' C4' 1.40(2) . ?
C3' C10' 1.43(2) . ?
C4' C5' 1.34(2) . ?
C5' C6' 1.415(15) . ?
C7' C8' 1.37(2) . ?
C8' C9' 1.37(2) . ?
C9' C10' 1.34(2) . ?
C1 C6 1.352(15) . ?
C1 C2 1.49(2) . ?
C2 C3 1.38(2) . ?
C2 C7 1.38(2) . ?
C3 C4 1.39(2) . ?
C3 C10 1.41(2) . ?
C4 C5 1.38(2) . ?
C5 C6 1.418(15) . ?
C7 C8 1.35(2) . ?
C8 C9 1.35(2) . ?
C9 C10 1.37(2) . ?
C11 C16 1.35(2) . ?
C11 C12 1.37(2) . ?
C12 C13 1.38(2) . ?
C13 C14 1.35(2) . ?
C14 C15 1.38(2) . ?
C15 C16 1.39(2) . ?
C17 C18 1.37(2) . ?
C17 C22 1.38(2) . ?
C18 C19 1.37(2) . ?
C19 C20 1.36(2) . ?
C20 C21 1.34(2) . ?
C21 C22 1.41(2) . ?
C23 C24 1.40(2) . ?
C23 C28 1.40(2) . ?
C24 C25 1.38(2) . ?
C25 C26 1.35(2) . ?
C26 C27 1.38(2) . ?
C27 C28 1.36(2) . ?
C29 C30 1.39(2) . ?
C29 C34 1.39(2) . ?
C30 C31 1.35(2) . ?
C31 C32 1.40(2) . ?
C32 C33 1.32(2) . ?
C33 C34 1.39(2) . ?
C35 C36 1.38(2) . ?
C35 C40 1.39(2) . ?
C36 C37 1.34(2) . ?
C37 C38 1.37(2) . ?
C38 C39 1.34(2) . ?
C39 C40 1.39(2) . ?
C41 C42 1.530(15) . ?
C43 C44 1.527(15) . ?
S1 O4 1.400(13) . ?
S1 O3 1.423(9) . ?
S1 O2 1.460(10) . ?
S1 C1T 1.73(3) . ?
F3 C1T 1.29(3) . ?
F1 C1T 1.28(2) . ?
C1T F2 1.33(3) . ?
S2 O7 1.41 . ?
S2 O5 1.42 . ?
S2 O6 1.47 . ?
S2 C2T 1.76 . ?
C2T F6 1.28 . ?
C2T F4 1.29 . ?
C2T F5 1.31 . ?
C Cl1 1.43(6) . ?
C Cl2 1.77(4) . ?
